data_7016978
loop_
_publ_author_name
'Ioffe, Ilya N.'
'Mazaleva, Olga N.'
'Chen, Chuanbao'
'Yang, Shangfeng'
'Kemnitz, Erhard'
'Troyanov, Sergey I.'

_publ_section_title
;
 C(76) fullerene chlorides and cage transformations. Structural and
 theoretical study.
;
_journal_issue 41
_journal_name_full 'Dalton transactions (Cambridge, England : 2003)'
_journal_page_first 11005
_journal_page_last 11011
_journal_paper_doi 10.1039/c1dt10256g
_journal_volume 40
_journal_year 2011
_chemical_formula_sum 'C76 Cl29.3'
_chemical_formula_weight 1951.44
_chemical_name_systematic
;
?
;
_space_group_IT_number 15
_symmetry_cell_setting monoclinic
_symmetry_space_group_name_Hall '-C 2yc'
_symmetry_space_group_name_H-M 'C 1 2/c 1'
_atom_sites_solution_hydrogens none
_atom_sites_solution_primary direct
_atom_sites_solution_secondary difmap
_audit_creation_method SHELXL-97
_cell_angle_alpha 90.00
_cell_angle_beta 109.410(10)
_cell_angle_gamma 90.00
_cell_formula_units_Z 4
_cell_length_a 23.1080(10)
_cell_length_b 27.592(2)
_cell_length_c 11.5540(10)
_cell_measurement_reflns_used 15000
_cell_measurement_temperature 100(2)
_cell_measurement_theta_max 32
_cell_measurement_theta_min 5
_cell_volume 6948.1(9)
_computing_cell_refinement XDS
_computing_data_collection XDS
_computing_data_reduction XDS
_computing_structure_refinement 'SHELXL-97 (Sheldrick, 1997)'
_computing_structure_solution 'SHELXS-97 (Sheldrick, 1990)'
_diffrn_ambient_temperature 100(2)
_diffrn_measured_fraction_theta_full 0.990
_diffrn_measured_fraction_theta_max 0.843
_diffrn_measurement_device_type MAR225
_diffrn_measurement_method CCD
_diffrn_radiation_monochromator Cu(113)
_diffrn_radiation_source 'BL14.2, PSF, BESSY, Berlin, Germany'
_diffrn_radiation_type synchrotron
_diffrn_radiation_wavelength 0.90500
_diffrn_reflns_av_R_equivalents 0.2499
_diffrn_reflns_av_sigmaI/netI 0.2650
_diffrn_reflns_limit_h_max 29
_diffrn_reflns_limit_h_min -30
_diffrn_reflns_limit_k_max 36
_diffrn_reflns_limit_k_min -35
_diffrn_reflns_limit_l_max 15
_diffrn_reflns_limit_l_min -14
_diffrn_reflns_number 20208
_diffrn_reflns_theta_full 32.60
_diffrn_reflns_theta_max 36.73
_diffrn_reflns_theta_min 3.03
_exptl_absorpt_coefficient_mu 1.194
_exptl_absorpt_correction_type none
_exptl_crystal_colour yellow
_exptl_crystal_density_diffrn 1.866
_exptl_crystal_density_method 'not measured'
_exptl_crystal_description plate
_exptl_crystal_F_000 3816
_exptl_crystal_size_max 0.04
_exptl_crystal_size_mid 0.04
_exptl_crystal_size_min 0.01
_refine_diff_density_max 0.735
_refine_diff_density_min -0.665
_refine_diff_density_rms 0.152
_refine_ls_extinction_method none
_refine_ls_goodness_of_fit_ref 1.144
_refine_ls_matrix_type full
_refine_ls_number_parameters 505
_refine_ls_number_reflns 7082
_refine_ls_number_restraints 6
_refine_ls_restrained_S_all 1.143
_refine_ls_R_factor_all 0.3231
_refine_ls_R_factor_gt 0.1249
_refine_ls_shift/su_max 0.042
_refine_ls_shift/su_mean 0.002
_refine_ls_structure_factor_coef Fsqd
_refine_ls_weighting_details 'calc w=1/[\s^2^(Fo^2^)+(0.1000P)^2^+0.0000P] where P=(Fo^2^+2Fc^2^)/3'
_refine_ls_weighting_scheme calc
_refine_ls_wR_factor_gt 0.2936
_refine_ls_wR_factor_ref 0.3307
_reflns_number_gt 2263
_reflns_number_total 7082
_reflns_threshold_expression >2sigma(I)
_cod_data_source_file c1dt10256g.txt
_cod_data_source_block xne76vcl
_cod_depositor_comments
;
The following automatic conversions were performed:

'_symmetry_cell_setting' value 'Monoclinic' changed to 'monoclinic'
according to /home/saulius/struct/CIF-dictionaries/cif_core.dic
dictionary named 'cif_core.dic' version 2.4.1 from 2010-06-29.

Automatic conversion script
Id: cif_fix_values 1715 2011-07-08 13:25:40Z adriana 
;
_cod_original_cell_volume 6948.1(8)
_cod_original_sg_symbol_H-M C2/c
_cod_original_formula_sum 'C76 Cl29.30'
_cod_database_code 7016978

loop_
_symmetry_equiv_pos_as_xyz
'x, y, z'
'-x, y, -z+1/2'
'x+1/2, y+1/2, z'
'-x+1/2, y+1/2, -z+1/2'
'-x, -y, -z'
'x, -y, z-1/2'
'-x+1/2, -y+1/2, -z'
'x+1/2, -y+1/2, z-1/2'

loop_
_atom_site_label
_atom_site_type_symbol
_atom_site_fract_x
_atom_site_fract_y
_atom_site_fract_z
_atom_site_U_iso_or_equiv
_atom_site_adp_type
_atom_site_occupancy
_atom_site_symmetry_multiplicity
_atom_site_calc_flag
_atom_site_refinement_flags
Cl1 Cl 0.5530(4) 0.46355(15) 0.3709(5) 0.146(3) Uani 1 1 d .
Cl2 Cl 0.4779(3) 0.43279(15) 0.5261(5) 0.136(2) Uani 1 1 d .
Cl3 Cl 0.3545(3) 0.42704(15) 0.3138(5) 0.135(2) Uani 1 1 d .
Cl4 Cl 0.3038(2) 0.34455(15) 0.4178(4) 0.0962(15) Uani 1 1 d .
Cl5 Cl 0.4150(2) 0.33562(14) 0.6491(3) 0.0979(15) Uani 1 1 d .
Cl6 Cl 0.3940(2) 0.22953(14) 0.6650(3) 0.0809(12) Uani 1 1 d .
Cl7 Cl 0.2872(2) 0.21049(15) 0.4425(3) 0.0857(13) Uani 1 1 d .
Cl8 Cl 0.42511(17) 0.11366(12) 0.6183(2) 0.0652(10) Uani 1 1 d .
Cl9 Cl 0.54897(19) 0.00397(12) 0.3708(3) 0.0718(11) Uani 1 1 d .
Cl10 Cl 0.64833(18) 0.04255(12) 0.1935(3) 0.0684(10) Uani 1 1 d .
Cl11 Cl 0.7567(2) 0.15136(16) 0.3410(3) 0.0826(12) Uani 1 1 d .
Cl12 Cl 0.59954(17) 0.08415(13) 0.6351(2) 0.0652(10) Uani 1 1 d .
Cl13 Cl 0.72184(19) 0.11270(16) 0.5481(3) 0.0869(13) Uani 1 1 d .
Cl14 Cl 0.70875(19) 0.20972(16) 0.6541(3) 0.0815(12) Uani 1 1 d .
Cl15 Cl 0.3098(18) 0.4498(11) 0.651(5) 0.213(17) Uani 0.25 1 d P
Cl16 Cl 0.385(3) 0.4404(11) 0.804(4) 0.195(18) Uani 0.20 1 d P
Cl17 Cl 0.285(4) 0.497(3) 0.506(8) 0.19(3) Uani 0.10 1 d PU
Cl18 Cl 0.235(4) 0.466(3) 0.474(9) 0.21(5) Uani 0.10 1 d P
C1 C 0.5149(12) 0.4059(6) 0.3178(15) 0.114(7) Uani 1 1 d .
C2 C 0.4751(13) 0.3882(6) 0.4121(19) 0.115(8) Uani 1 1 d .
C3 C 0.4046(12) 0.3762(5) 0.3417(17) 0.107(7) Uani 1 1 d .
C4 C 0.3721(10) 0.3286(6) 0.3946(16) 0.111(7) Uani 1 1 d .
C5 C 0.4168(9) 0.3026(5) 0.5150(12) 0.081(5) Uani 1 1 d .
C6 C 0.4104(7) 0.2431(5) 0.5277(11) 0.059(4) Uani 1 1 d .
C7 C 0.3616(7) 0.2166(5) 0.4161(10) 0.066(4) Uani 1 1 d .
C8 C 0.3814(6) 0.1657(5) 0.3999(10) 0.053(3) Uani 1 1 d .
C9 C 0.4388(6) 0.1414(5) 0.4861(11) 0.060(4) Uani 1 1 d .
C10 C 0.4516(7) 0.1020(4) 0.4050(11) 0.056(4) Uani 1 1 d .
C11 C 0.5083(6) 0.0930(4) 0.4105(9) 0.042(3) Uani 1 1 d .
C12 C 0.5260(6) 0.0650(4) 0.3135(10) 0.049(3) Uani 1 1 d .
C13 C 0.5825(6) 0.0906(4) 0.3140(9) 0.047(3) Uani 1 1 d .
C14 C 0.6024(7) 0.0945(4) 0.2067(10) 0.057(4) Uani 1 1 d .
C15 C 0.6356(6) 0.1428(5) 0.2063(11) 0.059(4) Uani 1 1 d .
C16 C 0.6760(7) 0.1636(5) 0.3233(10) 0.062(4) Uani 1 1 d .
C17 C 0.6657(6) 0.2170(5) 0.3108(10) 0.052(3) Uani 1 1 d .
C18 C 0.6534(6) 0.2438(5) 0.2045(11) 0.058(4) Uani 1 1 d .
C19 C 0.6438(7) 0.2919(6) 0.2089(12) 0.069(4) Uani 1 1 d .
C20 C 0.6338(8) 0.3119(5) 0.3134(12) 0.073(5) Uani 1 1 d .
C21 C 0.6009(9) 0.3560(5) 0.2832(13) 0.082(5) Uani 1 1 d .
C22 C 0.5630(9) 0.3690(6) 0.3538(14) 0.085(5) Uani 1 1 d .
C23 C 0.5634(9) 0.3375(5) 0.4485(12) 0.076(5) Uani 1 1 d .
C24 C 0.5046(10) 0.3457(5) 0.4682(15) 0.092(6) Uani 1 1 d .
C25 C 0.4817(9) 0.3081(6) 0.5154(13) 0.079(5) Uani 1 1 d .
C26 C 0.5129(9) 0.2646(6) 0.5390(11) 0.078(5) Uani 1 1 d .
C27 C 0.4751(8) 0.2268(5) 0.5411(10) 0.070(5) Uani 1 1 d .
C28 C 0.4889(6) 0.1776(5) 0.5266(9) 0.055(4) Uani 1 1 d .
C29 C 0.5496(6) 0.1688(4) 0.5227(9) 0.048(3) Uani 1 1 d .
C30 C 0.5653(7) 0.1180(5) 0.4936(10) 0.058(4) Uani 1 1 d .
C31 C 0.6047(5) 0.1184(5) 0.4150(9) 0.046(3) Uani 1 1 d .
C32 C 0.6594(7) 0.1484(5) 0.4423(10) 0.064(4) Uani 1 1 d .
C33 C 0.6512(7) 0.1992(5) 0.5054(11) 0.063(4) Uani 1 1 d .
C34 C 0.6573(7) 0.2360(5) 0.4144(10) 0.065(4) Uani 1 1 d .
C35 C 0.6362(7) 0.2839(5) 0.4138(10) 0.065(4) Uani 1 1 d .
C36 C 0.5950(7) 0.2943(5) 0.4781(11) 0.062(4) Uani 1 1 d .
C37 C 0.5730(6) 0.2542(6) 0.5268(10) 0.060(4) Uani 1 1 d .
C38 C 0.5885(6) 0.2062(5) 0.5237(9) 0.051(3) Uani 1 1 d .

loop_
_atom_site_aniso_label
_atom_site_aniso_U_11
_atom_site_aniso_U_22
_atom_site_aniso_U_33
_atom_site_aniso_U_23
_atom_site_aniso_U_13
_atom_site_aniso_U_12
Cl1 0.287(8) 0.057(3) 0.157(5) -0.026(3) 0.157(6) -0.021(3)
Cl2 0.263(8) 0.068(3) 0.135(4) -0.028(3) 0.143(5) -0.012(3)
Cl3 0.256(7) 0.066(3) 0.138(4) 0.012(3) 0.138(5) 0.038(3)
Cl4 0.150(4) 0.089(3) 0.078(3) 0.007(2) 0.077(3) 0.029(3)
Cl5 0.163(5) 0.091(3) 0.071(2) -0.016(2) 0.079(3) 0.006(3)
Cl6 0.117(3) 0.103(3) 0.0446(18) -0.0013(18) 0.056(2) 0.003(2)
Cl7 0.100(3) 0.118(3) 0.055(2) 0.010(2) 0.048(2) 0.018(3)
Cl8 0.089(3) 0.083(2) 0.0351(15) 0.0131(15) 0.0352(17) 0.004(2)
Cl9 0.100(3) 0.065(2) 0.0568(19) 0.0061(16) 0.034(2) 0.003(2)
Cl10 0.084(3) 0.076(2) 0.0517(18) -0.0087(16) 0.0317(18) 0.006(2)
Cl11 0.089(3) 0.115(3) 0.0520(19) -0.0140(19) 0.034(2) -0.008(2)
Cl12 0.080(3) 0.086(2) 0.0349(15) 0.0012(16) 0.0263(16) 0.005(2)
Cl13 0.081(3) 0.131(3) 0.0465(19) -0.012(2) 0.0176(19) -0.008(3)
Cl14 0.088(3) 0.127(3) 0.0356(16) -0.0193(18) 0.0282(18) -0.028(2)
Cl15 0.20(3) 0.15(2) 0.35(5) 0.00(3) 0.17(4) -0.05(2)
Cl16 0.29(6) 0.11(2) 0.24(4) -0.02(2) 0.15(4) 0.00(3)
Cl17 0.16(4) 0.18(4) 0.21(4) -0.04(3) 0.06(3) 0.02(3)
Cl18 0.14(6) 0.24(8) 0.34(11) 0.18(8) 0.19(8) 0.10(6)
C1 0.22(2) 0.061(10) 0.104(12) 0.003(9) 0.107(16) 0.016(13)
C2 0.23(3) 0.052(11) 0.124(14) -0.031(10) 0.146(18) -0.031(14)
C3 0.21(2) 0.046(9) 0.104(13) -0.001(9) 0.105(16) 0.004(12)
C4 0.19(2) 0.081(11) 0.106(13) -0.018(10) 0.113(15) 0.003(12)
C5 0.125(15) 0.082(11) 0.050(8) -0.004(7) 0.047(9) 0.032(10)
C6 0.077(11) 0.070(9) 0.045(7) 0.002(6) 0.039(7) 0.010(8)
C7 0.083(11) 0.084(10) 0.035(7) 0.010(6) 0.025(7) 0.010(8)
C8 0.057(9) 0.075(9) 0.032(6) 0.004(6) 0.023(6) -0.004(7)
C9 0.055(9) 0.095(10) 0.043(7) 0.001(7) 0.032(7) -0.012(8)
C10 0.078(11) 0.056(8) 0.045(7) 0.013(6) 0.036(7) -0.010(7)
C11 0.041(8) 0.058(8) 0.028(5) 0.008(5) 0.015(5) 0.008(6)
C12 0.059(9) 0.059(8) 0.045(6) 0.001(5) 0.037(6) 0.008(6)
C13 0.058(9) 0.062(8) 0.022(5) -0.008(5) 0.015(5) 0.000(7)
C14 0.091(11) 0.053(8) 0.031(6) -0.018(5) 0.025(7) -0.002(7)
C15 0.079(10) 0.059(8) 0.060(8) -0.011(7) 0.052(8) -0.001(8)
C16 0.080(11) 0.085(11) 0.032(6) -0.018(6) 0.032(7) -0.022(8)
C17 0.048(8) 0.085(10) 0.034(6) -0.017(6) 0.027(6) -0.026(7)
C18 0.072(10) 0.068(9) 0.044(7) -0.004(6) 0.035(7) -0.007(8)
C19 0.068(10) 0.099(12) 0.055(8) -0.006(8) 0.040(8) -0.020(9)
C20 0.112(13) 0.067(10) 0.054(8) -0.017(7) 0.049(9) -0.030(9)
C21 0.145(16) 0.046(8) 0.081(10) -0.009(7) 0.074(11) -0.012(10)
C22 0.122(15) 0.076(11) 0.080(11) -0.014(9) 0.063(11) -0.017(11)
C23 0.141(16) 0.050(9) 0.061(8) -0.019(7) 0.066(10) -0.039(10)
C24 0.174(19) 0.030(9) 0.107(12) -0.029(8) 0.095(13) -0.023(10)
C25 0.135(16) 0.054(10) 0.072(9) -0.036(8) 0.068(10) -0.021(10)
C26 0.151(17) 0.052(9) 0.050(8) -0.013(7) 0.059(10) -0.029(11)
C27 0.125(15) 0.066(10) 0.031(6) -0.004(6) 0.043(8) 0.006(10)
C28 0.066(10) 0.087(10) 0.024(5) 0.014(6) 0.031(6) 0.018(8)
C29 0.067(10) 0.058(8) 0.019(5) 0.003(5) 0.013(6) -0.012(7)
C30 0.079(10) 0.070(9) 0.029(6) -0.002(6) 0.026(7) -0.001(8)
C31 0.028(7) 0.081(9) 0.028(5) 0.000(6) 0.008(5) 0.002(6)
C32 0.067(10) 0.095(10) 0.040(7) -0.019(7) 0.032(7) -0.022(8)
C33 0.075(11) 0.072(9) 0.045(7) -0.005(6) 0.025(7) -0.003(8)
C34 0.095(12) 0.081(10) 0.028(6) -0.020(6) 0.032(7) -0.027(9)
C35 0.101(12) 0.062(9) 0.040(7) -0.022(6) 0.034(8) -0.015(8)
C36 0.097(12) 0.062(9) 0.046(7) -0.020(6) 0.049(8) -0.027(9)
C37 0.060(10) 0.090(11) 0.031(6) -0.020(6) 0.018(6) -0.010(8)
C38 0.067(10) 0.065(9) 0.027(6) -0.008(6) 0.025(6) -0.004(8)

loop_
_atom_type_symbol
_atom_type_description
_atom_type_scat_dispersion_real
_atom_type_scat_dispersion_imag
_atom_type_scat_source
C C 0.0033 0.0016 'International Tables Vol C Tables 4.2.6.8 and 6.1.1.4'
Cl Cl 0.1484 0.1585 'International Tables Vol C Tables 4.2.6.8 and 6.1.1.4'

loop_
_geom_angle_atom_site_label_1
_geom_angle_atom_site_label_2
_geom_angle_atom_site_label_3
_geom_angle
_geom_angle_site_symmetry_1
_geom_angle_site_symmetry_3
Cl16 Cl15 Cl17 136(3) . .
Cl16 Cl15 Cl18 173(2) . .
Cl17 Cl15 Cl18 37(3) . .
Cl18 Cl17 Cl15 79(6) . .
Cl17 Cl18 Cl15 63(6) . .
C22 C1 C1 110.0(13) . 2_655
C22 C1 C2 97.9(13) . .
C1 C1 C2 121(2) 2_655 .
C22 C1 Cl1 106.0(16) . .
C1 C1 Cl1 111.0(7) 2_655 .
C2 C1 Cl1 109.6(10) . .
C24 C2 C3 108.6(14) . .
C24 C2 C1 104.6(16) . .
C3 C2 C1 114.0(16) . .
C24 C2 Cl2 110.0(15) . .
C3 C2 Cl2 107.4(13) . .
C1 C2 Cl2 112.1(11) . .
C21 C3 C2 108.1(15) 2_655 .
C21 C3 C4 98.6(12) 2_655 .
C2 C3 C4 117.9(16) . .
C21 C3 Cl3 106.0(13) 2_655 .
C2 C3 Cl3 114.9(13) . .
C4 C3 Cl3 109.4(14) . .
C19 C4 C5 107.7(12) 2_655 .
C19 C4 C3 104.4(11) 2_655 .
C5 C4 C3 114.8(17) . .
C19 C4 Cl4 107.1(14) 2_655 .
C5 C4 Cl4 109.6(10) . .
C3 C4 Cl4 112.7(12) . .
C25 C5 C4 108.2(13) . .
C25 C5 C6 102.5(11) . .
C4 C5 C6 118.1(13) . .
C25 C5 Cl5 104.6(11) . .
C4 C5 Cl5 109.1(9) . .
C6 C5 Cl5 113.2(8) . .
C27 C6 C7 110.9(10) . .
C27 C6 C5 100.9(11) . .
C7 C6 C5 116.5(11) . .
C27 C6 Cl6 109.8(9) . .
C7 C6 Cl6 108.8(9) . .
C5 C6 Cl6 109.7(8) . .
C8 C7 C18 109.4(10) . 2_655
C8 C7 C6 111.6(11) . .
C18 C7 C6 113.8(11) 2_655 .
C8 C7 Cl7 105.8(9) . .
C18 C7 Cl7 104.7(10) 2_655 .
C6 C7 Cl7 111.0(8) . .
C15 C8 C7 123.6(12) 2_655 .
C15 C8 C9 108.8(12) 2_655 .
C7 C8 C9 124.3(11) . .
C28 C9 C8 109.3(11) . .
C28 C9 C10 112.5(10) . .
C8 C9 C10 102.5(10) . .
C28 C9 Cl8 110.6(8) . .
C8 C9 Cl8 112.1(8) . .
C10 C9 Cl8 109.6(9) . .
C11 C10 C14 123.7(10) . 2_655
C11 C10 C9 119.8(12) . .
C14 C10 C9 110.7(12) 2_655 .
C10 C11 C30 126.0(11) . .
C10 C11 C12 124.5(11) . .
C30 C11 C12 107.9(10) . .
C13 C12 C11 101.9(9) . .
C13 C12 C12 114.0(9) . 2_655
C11 C12 C12 112.4(11) . 2_655
C13 C12 Cl9 106.8(8) . .
C11 C12 Cl9 108.5(7) . .
C12 C12 Cl9 112.5(4) 2_655 .
C31 C13 C14 123.9(11) . .
C31 C13 C12 110.8(9) . .
C14 C13 C12 123.7(9) . .
C13 C14 C10 109.7(11) . 2_655
C13 C14 C15 111.2(9) . .
C10 C14 C15 98.8(10) 2_655 .
C13 C14 Cl10 111.7(9) . .
C10 C14 Cl10 112.5(7) 2_655 .
C15 C14 Cl10 112.1(10) . .
C8 C15 C16 124.4(12) 2_655 .
C8 C15 C14 115.1(12) 2_655 .
C16 C15 C14 119.9(10) . .
C15 C16 C17 105.3(11) . .
C15 C16 C32 115.1(10) . .
C17 C16 C32 105.4(10) . .
C15 C16 Cl11 109.7(8) . .
C17 C16 Cl11 108.4(9) . .
C32 C16 Cl11 112.3(10) . .
C34 C17 C18 121.5(13) . .
C34 C17 C16 110.9(11) . .
C18 C17 C16 126.5(10) . .
C19 C18 C17 118.8(11) . .
C19 C18 C7 122.1(12) . 2_655
C17 C18 C7 117.9(12) . 2_655
C18 C19 C20 119.4(12) . .
C18 C19 C4 128.8(12) . 2_655
C20 C19 C4 110.4(13) . 2_655
C35 C20 C19 121.9(13) . .
C35 C20 C21 123.8(12) . .
C19 C20 C21 110.5(13) . .
C20 C21 C22 117.2(13) . .
C20 C21 C3 114.9(12) . 2_655
C22 C21 C3 125.4(16) . 2_655
C23 C22 C21 116.5(15) . .
C23 C22 C1 117.6(14) . .
C21 C22 C1 124.4(14) . .
C36 C23 C22 126.7(14) . .
C36 C23 C24 122.4(12) . .
C22 C23 C24 105.1(16) . .
C25 C24 C2 129.1(19) . .
C25 C24 C23 116.6(15) . .
C2 C24 C23 112.9(15) . .
C24 C25 C26 119.7(16) . .
C24 C25 C5 126.5(17) . .
C26 C25 C5 111.7(14) . .
C27 C26 C25 111.9(17) . .
C27 C26 C37 118.8(14) . .
C25 C26 C37 126.9(14) . .
C26 C27 C28 124.1(15) . .
C26 C27 C6 112.6(13) . .
C28 C27 C6 121.6(14) . .
C27 C28 C29 115.1(13) . .
C27 C28 C9 119.9(13) . .
C29 C28 C9 123.1(12) . .
C38 C29 C28 121.3(12) . .
C38 C29 C30 119.7(12) . .
C28 C29 C30 118.0(11) . .
C31 C30 C11 101.3(8) . .
C31 C30 C29 111.7(10) . .
C11 C30 C29 109.9(11) . .
C31 C30 Cl12 112.4(9) . .
C11 C30 Cl12 111.3(8) . .
C29 C30 Cl12 109.9(7) . .
C13 C31 C32 124.3(10) . .
C13 C31 C30 113.1(11) . .
C32 C31 C30 122.5(10) . .
C31 C32 C16 113.7(9) . .
C31 C32 C33 111.5(11) . .
C16 C32 C33 104.8(10) . .
C31 C32 Cl13 105.8(9) . .
C16 C32 Cl13 110.7(9) . .
C33 C32 Cl13 110.4(8) . .
C34 C33 C38 108.8(11) . .
C34 C33 C32 102.6(9) . .
C38 C33 C32 115.1(11) . .
C34 C33 Cl14 110.2(9) . .
C38 C33 Cl14 106.0(8) . .
C32 C33 Cl14 114.0(9) . .
C17 C34 C35 120.1(12) . .
C17 C34 C33 115.1(12) . .
C35 C34 C33 121.7(10) . .
C20 C35 C34 116.6(11) . .
C20 C35 C36 118.7(14) . .
C34 C35 C36 118.6(12) . .
C23 C36 C37 123.0(13) . .
C23 C36 C35 115.9(12) . .
C37 C36 C35 116.3(13) . .
C38 C37 C36 127.9(12) . .
C38 C37 C26 116.9(13) . .
C36 C37 C26 111.2(13) . .
C29 C38 C37 123.5(13) . .
C29 C38 C33 123.4(12) . .
C37 C38 C33 112.8(12) . .

loop_
_geom_bond_atom_site_label_1
_geom_bond_atom_site_label_2
_geom_bond_distance
_geom_bond_site_symmetry_2
Cl1 C1 1.823(19) .
Cl2 C2 1.788(14) .
Cl3 C3 1.778(19) .
Cl4 C4 1.743(19) .
Cl5 C5 1.810(12) .
Cl6 C6 1.789(11) .
Cl7 C7 1.852(15) .
Cl8 C9 1.827(11) .
Cl9 C12 1.822(12) .
Cl10 C14 1.819(13) .
Cl11 C16 1.839(15) .
Cl12 C30 1.819(12) .
Cl13 C32 1.837(16) .
Cl14 C33 1.813(13) .
Cl15 Cl16 2.04(6) .
Cl15 Cl17 2.04(10) .
Cl15 Cl18 2.24(11) .
Cl17 Cl18 1.38(11) .
C1 C22 1.46(2) .
C1 C1 1.49(4) 2_655
C1 C2 1.71(2) .
C2 C24 1.40(3) .
C2 C3 1.60(3) .
C3 C21 1.51(2) 2_655
C3 C4 1.72(2) .
C4 C19 1.52(2) 2_655
C4 C5 1.60(2) .
C5 C25 1.51(2) .
C5 C6 1.66(2) .
C6 C27 1.52(2) .
C6 C7 1.582(19) .
C7 C8 1.506(18) .
C7 C18 1.518(16) 2_655
C8 C15 1.320(16) 2_655
C8 C9 1.524(19) .
C9 C28 1.482(19) .
C9 C10 1.528(17) .
C10 C11 1.314(16) .
C10 C14 1.481(18) 2_655
C11 C30 1.514(17) .
C11 C12 1.525(14) .
C12 C13 1.485(17) .
C12 C12 1.56(2) 2_655
C13 C31 1.346(15) .
C13 C14 1.463(14) .
C14 C10 1.481(18) 2_655
C14 C15 1.538(17) .
C15 C8 1.320(16) 2_655
C15 C16 1.480(18) .
C16 C17 1.490(18) .
C16 C32 1.601(15) .
C17 C34 1.378(15) .
C17 C18 1.381(17) .
C18 C19 1.349(18) .
C18 C7 1.518(16) 2_655
C19 C20 1.415(16) .
C19 C4 1.52(2) 2_655
C20 C35 1.379(17) .
C20 C21 1.42(2) .
C21 C22 1.427(19) .
C21 C3 1.51(2) 2_655
C22 C23 1.396(19) .
C23 C36 1.38(2) .
C23 C24 1.47(2) .
C24 C25 1.36(2) .
C25 C26 1.38(2) .
C26 C27 1.366(19) .
C26 C37 1.47(2) .
C27 C28 1.417(18) .
C28 C29 1.437(17) .
C29 C38 1.365(16) .
C29 C30 1.516(17) .
C30 C31 1.484(15) .
C31 C32 1.455(17) .
C32 C33 1.620(18) .
C33 C34 1.501(17) .
C33 C38 1.545(18) .
C34 C35 1.408(19) .
C35 C36 1.418(17) .
C36 C37 1.410(18) .
C37 C38 1.376(17) .
